data_7227141
loop_
_publ_author_name
'Gu, Jin-Zhong'
'Liang, Xiao-Xiao'
'Cui, Yan-Hui'
'Wu, Jiang'
'Kirillov, Alexander M.'

_publ_section_title
;
 Exploring 4-(3-carboxyphenyl)picolinic acid as a semirigid building block
 for the hydrothermal self-assembly of diverse metal--organic and
 supramolecular networks
;
_journal_issue 1
_journal_name_full CrystEngComm
_journal_page_first 117
_journal_paper_doi 10.1039/C6CE02115H
_journal_volume 19
_journal_year 2017
_chemical_formula_sum 'C25 H17 Co N3 O5'
_chemical_formula_weight 498.34
_space_group_crystal_system orthorhombic
_space_group_IT_number 19
_space_group_name_Hall 'P 2ac 2ab'
_space_group_name_H-M_alt 'P 21 21 21'
_symmetry_space_group_name_Hall 'P 2ac 2ab'
_symmetry_space_group_name_H-M 'P 21 21 21'
_atom_sites_solution_hydrogens mixed
_audit_creation_method SHELXL-2014/7
_audit_update_record
;
2016-11-11 deposited with the CCDC.
2016-11-21 downloaded from the CCDC.
;
_cell_angle_alpha 90
_cell_angle_beta 90
_cell_angle_gamma 90
_cell_formula_units_Z 4
_cell_length_a 10.0350(3)
_cell_length_b 11.6320(3)
_cell_length_c 18.6660(6)
_cell_measurement_reflns_used 7868
_cell_measurement_temperature 293(2)
_cell_measurement_theta_max 25.048
_cell_measurement_theta_min 3.458
_cell_volume 2178.83(11)
_computing_cell_refinement 'Bruker SAINT'
_computing_data_collection 'Bruker APEX2'
_computing_data_reduction 'Bruker SAINT'
_computing_molecular_graphics 'Bruker SHELXTL'
_computing_publication_material 'Bruker SHELXTL'
_computing_structure_refinement 'SHELXL-2014/7 (Sheldrick, 2014)'
_computing_structure_solution 'SHELXL-2014/7 (Sheldrick, 2014)'
_diffrn_ambient_temperature 293(2)
_diffrn_measured_fraction_theta_full 0.997
_diffrn_measured_fraction_theta_max 0.997
_diffrn_measurement_device_type 'Bruker APE-II CCD'
_diffrn_measurement_method '\f and \w scans'
_diffrn_radiation_type MoK\a
_diffrn_radiation_wavelength 0.71073
_diffrn_reflns_av_R_equivalents 0.0381
_diffrn_reflns_av_unetI/netI 0.0635
_diffrn_reflns_Laue_measured_fraction_full 0.997
_diffrn_reflns_Laue_measured_fraction_max 0.997
_diffrn_reflns_limit_h_max 9
_diffrn_reflns_limit_h_min -11
_diffrn_reflns_limit_k_max 13
_diffrn_reflns_limit_k_min -13
_diffrn_reflns_limit_l_max 22
_diffrn_reflns_limit_l_min -14
_diffrn_reflns_number 7868
_diffrn_reflns_point_group_measured_fraction_full 0.995
_diffrn_reflns_point_group_measured_fraction_max 0.995
_diffrn_reflns_theta_full 25.048
_diffrn_reflns_theta_max 25.048
_diffrn_reflns_theta_min 3.458
_diffrn_source 'fine-focus sealed tube'
_exptl_absorpt_coefficient_mu 0.832
_exptl_absorpt_correction_type multi-scan
_exptl_crystal_colour pink
_exptl_crystal_density_diffrn 1.519
_exptl_crystal_description block
_exptl_crystal_F_000 1020
_exptl_crystal_size_max 0.270
_exptl_crystal_size_mid 0.240
_exptl_crystal_size_min 0.230
_exptl_transmission_factor_max 0.826
_exptl_transmission_factor_min 0.799
_refine_diff_density_max 0.325
_refine_diff_density_min -0.242
_refine_diff_density_rms 0.052
_refine_ls_abs_structure_details
;
 Flack x determined using 1198 quotients [(I+)-(I-)]/[(I+)+(I-)]
 (Parsons, Flack and Wagner, Acta Cryst. B69 (2013) 249-259).
;
_refine_ls_abs_structure_Flack -0.018(12)
_refine_ls_extinction_method none
_refine_ls_goodness_of_fit_ref 1.012
_refine_ls_hydrogen_treatment constr
_refine_ls_matrix_type full
_refine_ls_number_parameters 308
_refine_ls_number_reflns 3836
_refine_ls_number_restraints 0
_refine_ls_restrained_S_all 1.012
_refine_ls_R_factor_all 0.0501
_refine_ls_R_factor_gt 0.0399
_refine_ls_shift/su_max 0.000
_refine_ls_shift/su_mean 0.000
_refine_ls_structure_factor_coef Fsqd
_refine_ls_weighting_details 'w=1/[\s^2^(Fo^2^)+(0.0330P)^2^+0.2400P] where P=(Fo^2^+2Fc^2^)/3'
_refine_ls_weighting_scheme calc
_refine_ls_wR_factor_gt 0.0798
_refine_ls_wR_factor_ref 0.0861
_reflns_Friedel_coverage 0.744
_reflns_Friedel_fraction_full 0.992
_reflns_Friedel_fraction_max 0.992
_reflns_number_gt 3341
_reflns_number_total 3836
_reflns_threshold_expression 'I > 2\s(I)'
_cod_data_source_file c6ce02115h1.cif
_cod_data_source_block compound_7
_cod_depositor_comments 'Adding full bibliography for 7227139--7227149.cif.'
_cod_original_cell_volume 2178.84(11)
_cod_database_code 7227141
_shelx_space_group_comment
;
The symmetry employed for this shelxl refinement is uniquely defined
by the following loop, which should always be used as a source of
symmetry information in preference to the above space-group names.
They are only intended as comments.
;
_shelx_estimated_absorpt_t_min 0.807
_shelx_estimated_absorpt_t_max 0.832

loop_
_space_group_symop_operation_xyz
'x, y, z'
'-x+1/2, -y, z+1/2'
'x+1/2, -y+1/2, -z'
'-x, y+1/2, -z+1/2'

loop_
_atom_site_label
_atom_site_type_symbol
_atom_site_fract_x
_atom_site_fract_y
_atom_site_fract_z
_atom_site_U_iso_or_equiv
_atom_site_adp_type
_atom_site_occupancy
_atom_site_site_symmetry_order
_atom_site_calc_flag
_atom_site_refinement_flags_posn
_atom_site_refinement_flags_adp
Co1 Co 0.38535(6) 0.17463(6) 0.81836(3) 0.02511(18) Uani 1 1 d . .
N1 N 0.5503(4) 0.1858(3) 0.7455(2) 0.0255(9) Uani 1 1 d . .
N2 N 0.2703(4) 0.3148(3) 0.7721(2) 0.0305(10) Uani 1 1 d . .
N3 N 0.2014(4) 0.1611(4) 0.8741(2) 0.0298(10) Uani 1 1 d . .
O1 O 0.3281(3) 0.0633(3) 0.73869(19) 0.0340(9) Uani 1 1 d . .
O2 O 0.3928(4) -0.0229(3) 0.63754(19) 0.0378(9) Uani 1 1 d . .
O3 O 0.8868(4) -0.1289(3) 0.4512(2) 0.0466(10) Uani 1 1 d . .
O4 O 1.0375(4) -0.0406(3) 0.38198(19) 0.0354(9) Uani 1 1 d . .
O5 O 0.4636(4) 0.2898(3) 0.89278(19) 0.0350(9) Uani 1 1 d . .
H1W H 0.4974 0.3507 0.8716 0.052 Uiso 1 1 d R U
H2W H 0.5273 0.2579 0.9179 0.052 Uiso 1 1 d R U
C1 C 0.4089(5) 0.0446(4) 0.6886(3) 0.0272(11) Uani 1 1 d . .
C2 C 0.5378(5) 0.1126(4) 0.6905(3) 0.0246(11) Uani 1 1 d . .
C3 C 0.6612(5) 0.2500(5) 0.7484(3) 0.0351(13) Uani 1 1 d . .
H3 H 0.6717 0.3012 0.7862 0.042 Uiso 1 1 calc R U
C4 C 0.7602(5) 0.2431(4) 0.6975(3) 0.0354(13) Uani 1 1 d . .
H4 H 0.8347 0.2903 0.7015 0.042 Uiso 1 1 calc R U
C5 C 0.7511(5) 0.1674(4) 0.6407(3) 0.0275(11) Uani 1 1 d . .
C6 C 0.6347(5) 0.1012(4) 0.6387(3) 0.0284(12) Uani 1 1 d . .
H6 H 0.6226 0.0486 0.6017 0.034 Uiso 1 1 calc R U
C7 C 0.8543(5) 0.1600(4) 0.5838(3) 0.0320(12) Uani 1 1 d . .
C8 C 0.8610(5) 0.0652(4) 0.5382(3) 0.0284(12) Uani 1 1 d . .
H8 H 0.8027 0.0041 0.5453 0.034 Uiso 1 1 calc R U
C9 C 0.9526(5) 0.0599(4) 0.4826(3) 0.0305(12) Uani 1 1 d . .
C10 C 0.9587(5) -0.0466(4) 0.4349(3) 0.0314(12) Uani 1 1 d . .
C11 C 1.0414(7) 0.1501(5) 0.4739(4) 0.061(2) Uani 1 1 d . .
H11 H 1.1036 0.1477 0.4370 0.074 Uiso 1 1 calc R U
C12 C 1.0383(7) 0.2420(6) 0.5189(4) 0.081(3) Uani 1 1 d . .
H12 H 1.0986 0.3019 0.5128 0.098 Uiso 1 1 calc R U
C13 C 0.9453(7) 0.2467(5) 0.5738(4) 0.063(2) Uani 1 1 d . .
H13 H 0.9446 0.3097 0.6045 0.075 Uiso 1 1 calc R U
C14 C 0.3022(6) 0.3867(4) 0.7203(3) 0.0402(14) Uani 1 1 d . .
H14 H 0.3847 0.3783 0.6982 0.048 Uiso 1 1 calc R U
C15 C 0.2181(6) 0.4750(5) 0.6967(3) 0.0462(16) Uani 1 1 d . .
H15 H 0.2434 0.5228 0.6592 0.055 Uiso 1 1 calc R U
C16 C 0.0977(6) 0.4895(5) 0.7302(3) 0.0472(16) Uani 1 1 d . .
H16 H 0.0413 0.5488 0.7161 0.057 Uiso 1 1 calc R U
C17 C 0.0594(5) 0.4151(4) 0.7857(3) 0.0369(14) Uani 1 1 d . .
C18 C 0.1489(4) 0.3267(4) 0.8045(2) 0.0284(11) Uani 1 1 d . .
C19 C -0.0649(5) 0.4256(5) 0.8237(3) 0.0426(14) Uani 1 1 d . .
H19 H -0.1218 0.4866 0.8136 0.051 Uiso 1 1 calc R U
C20 C -0.0991(5) 0.3482(5) 0.8734(3) 0.0443(15) Uani 1 1 d . .
H20 H -0.1805 0.3559 0.8968 0.053 Uiso 1 1 calc R U
C21 C -0.0135(5) 0.2533(5) 0.8917(3) 0.0357(13) Uani 1 1 d . .
C22 C 0.1136(5) 0.2464(4) 0.8584(2) 0.0272(11) Uani 1 1 d . .
C23 C -0.0466(5) 0.1682(5) 0.9420(3) 0.0439(14) Uani 1 1 d . .
H23 H -0.1290 0.1697 0.9648 0.053 Uiso 1 1 calc R U
C24 C 0.0436(6) 0.0829(5) 0.9571(3) 0.0464(15) Uani 1 1 d . .
H24 H 0.0231 0.0259 0.9903 0.056 Uiso 1 1 calc R U
C25 C 0.1661(6) 0.0828(5) 0.9222(3) 0.0401(15) Uani 1 1 d . .
H25 H 0.2265 0.0247 0.9331 0.048 Uiso 1 1 calc R U

loop_
_atom_site_aniso_label
_atom_site_aniso_U_11
_atom_site_aniso_U_22
_atom_site_aniso_U_33
_atom_site_aniso_U_23
_atom_site_aniso_U_13
_atom_site_aniso_U_12
Co1 0.0207(3) 0.0316(3) 0.0230(3) 0.0008(3) 0.0012(3) 0.0033(3)
N1 0.021(2) 0.030(2) 0.026(2) -0.006(2) -0.0003(18) 0.000(2)
N2 0.026(2) 0.035(2) 0.030(2) 0.002(2) -0.0015(19) -0.001(2)
N3 0.028(2) 0.035(2) 0.027(2) 0.001(2) 0.0035(19) 0.000(2)
O1 0.0277(19) 0.041(2) 0.033(2) -0.0079(17) 0.0044(17) -0.0062(17)
O2 0.033(2) 0.0385(19) 0.042(2) -0.0189(18) 0.001(2) -0.0086(19)
O3 0.045(2) 0.042(2) 0.053(3) -0.0162(19) 0.022(2) -0.013(2)
O4 0.038(2) 0.036(2) 0.032(2) -0.0030(17) 0.0135(19) 0.0059(18)
O5 0.045(2) 0.033(2) 0.027(2) 0.0029(15) -0.0056(19) -0.0013(17)
C1 0.025(3) 0.026(3) 0.031(3) -0.001(2) -0.003(3) 0.003(2)
C2 0.027(3) 0.025(2) 0.022(3) 0.000(2) 0.000(2) 0.001(2)
C3 0.027(3) 0.040(3) 0.038(3) -0.020(3) 0.002(2) -0.005(3)
C4 0.024(3) 0.042(3) 0.040(4) -0.011(3) 0.003(2) -0.004(3)
C5 0.025(3) 0.028(3) 0.029(3) -0.002(3) 0.006(2) 0.001(2)
C6 0.031(3) 0.028(3) 0.026(3) -0.007(2) 0.004(2) 0.001(2)
C7 0.034(3) 0.028(3) 0.034(3) -0.003(2) 0.009(2) 0.000(2)
C8 0.023(3) 0.028(3) 0.034(3) -0.001(2) 0.005(2) -0.004(2)
C9 0.031(3) 0.029(3) 0.032(3) 0.001(2) 0.006(2) 0.004(2)
C10 0.028(3) 0.038(3) 0.028(3) -0.002(2) 0.002(2) 0.007(3)
C11 0.072(4) 0.047(4) 0.065(5) -0.018(3) 0.050(4) -0.019(3)
C12 0.090(6) 0.052(4) 0.102(7) -0.028(4) 0.071(5) -0.037(4)
C13 0.075(5) 0.045(4) 0.068(5) -0.023(3) 0.042(4) -0.017(4)
C14 0.039(3) 0.044(3) 0.038(3) 0.011(3) -0.003(3) 0.000(3)
C15 0.045(4) 0.047(3) 0.047(4) 0.010(3) -0.006(3) 0.000(3)
C16 0.046(4) 0.039(3) 0.056(4) 0.010(3) -0.019(3) 0.007(3)
C17 0.034(3) 0.037(3) 0.040(3) -0.007(3) -0.007(3) 0.007(3)
C18 0.022(3) 0.032(3) 0.032(3) -0.007(2) -0.003(2) 0.001(2)
C19 0.029(3) 0.049(3) 0.050(4) -0.005(3) -0.010(3) 0.013(3)
C20 0.020(3) 0.069(4) 0.044(3) -0.020(3) -0.002(3) 0.009(3)
C21 0.024(3) 0.052(3) 0.031(3) -0.011(3) 0.003(2) -0.004(3)
C22 0.024(3) 0.031(3) 0.027(3) -0.008(2) 0.000(3) -0.004(3)
C23 0.030(3) 0.067(4) 0.035(3) -0.015(3) 0.010(3) -0.008(3)
C24 0.051(4) 0.052(4) 0.036(4) 0.006(3) 0.015(3) -0.012(3)
C25 0.041(3) 0.040(3) 0.039(4) 0.010(3) 0.005(3) 0.000(3)

loop_
_atom_type_symbol
_atom_type_description
_atom_type_scat_dispersion_real
_atom_type_scat_dispersion_imag
_atom_type_scat_source
C C 0.0033 0.0016 'International Tables Vol C Tables 4.2.6.8 and 6.1.1.4'
H H 0.0000 0.0000 'International Tables Vol C Tables 4.2.6.8 and 6.1.1.4'
N N 0.0061 0.0033 'International Tables Vol C Tables 4.2.6.8 and 6.1.1.4'
O O 0.0106 0.0060 'International Tables Vol C Tables 4.2.6.8 and 6.1.1.4'
Co Co 0.3494 0.9721 'International Tables Vol C Tables 4.2.6.8 and 6.1.1.4'

loop_
_geom_angle_atom_site_label_1
_geom_angle_atom_site_label_2
_geom_angle_atom_site_label_3
_geom_angle
_geom_angle_site_symmetry_1
_geom_angle_site_symmetry_3
O1 Co1 O5 173.50(15) . .
O1 Co1 O4 92.54(14) . 2_655
O5 Co1 O4 87.80(13) . 2_655
O1 Co1 N3 93.69(15) . .
O5 Co1 N3 92.80(15) . .
O4 Co1 N3 89.36(15) 2_655 .
O1 Co1 N1 78.18(14) . .
O5 Co1 N1 95.34(15) . .
O4 Co1 N1 96.81(15) 2_655 .
N3 Co1 N1 169.96(15) . .
O1 Co1 N2 92.10(15) . .
O5 Co1 N2 89.00(14) . .
O4 Co1 N2 166.59(15) 2_655 .
N3 Co1 N2 77.79(15) . .
N1 Co1 N2 96.45(15) . .
C2 N1 C3 117.6(4) . .
C2 N1 Co1 112.0(3) . .
C3 N1 Co1 130.4(3) . .
C14 N2 C18 118.4(4) . .
C14 N2 Co1 129.6(4) . .
C18 N2 Co1 111.9(3) . .
C25 N3 C22 118.3(4) . .
C25 N3 Co1 127.9(4) . .
C22 N3 Co1 113.9(3) . .
C1 O1 Co1 117.8(3) . .
C10 O4 Co1 128.9(3) . 2_654
Co1 O5 H1W 111.4 . .
Co1 O5 H2W 111.1 . .
H1W O5 H2W 107.5 . .
O2 C1 O1 126.5(4) . .
O2 C1 C2 117.2(4) . .
O1 C1 C2 116.3(4) . .
N1 C2 C6 122.2(4) . .
N1 C2 C1 115.4(4) . .
C6 C2 C1 122.4(4) . .
N1 C3 C4 122.6(5) . .
N1 C3 H3 118.7 . .
C4 C3 H3 118.7 . .
C3 C4 C5 121.3(5) . .
C3 C4 H4 119.4 . .
C5 C4 H4 119.4 . .
C4 C5 C6 115.3(4) . .
C4 C5 C7 122.7(4) . .
C6 C5 C7 122.0(4) . .
C2 C6 C5 121.1(4) . .
C2 C6 H6 119.4 . .
C5 C6 H6 119.4 . .
C13 C7 C8 117.8(5) . .
C13 C7 C5 121.2(5) . .
C8 C7 C5 121.1(4) . .
C9 C8 C7 121.6(4) . .
C9 C8 H8 119.2 . .
C7 C8 H8 119.2 . .
C11 C9 C8 118.7(5) . .
C11 C9 C10 121.3(5) . .
C8 C9 C10 119.9(4) . .
O3 C10 O4 126.8(5) . .
O3 C10 C9 117.4(5) . .
O4 C10 C9 115.8(5) . .
C12 C11 C9 120.5(5) . .
C12 C11 H11 119.7 . .
C9 C11 H11 119.7 . .
C11 C12 C13 120.1(6) . .
C11 C12 H12 119.9 . .
C13 C12 H12 119.9 . .
C7 C13 C12 121.2(6) . .
C7 C13 H13 119.4 . .
C12 C13 H13 119.4 . .
N2 C14 C15 123.4(5) . .
N2 C14 H14 118.3 . .
C15 C14 H14 118.3 . .
C16 C15 C14 118.6(5) . .
C16 C15 H15 120.7 . .
C14 C15 H15 120.7 . .
C15 C16 C17 120.1(5) . .
C15 C16 H16 119.9 . .
C17 C16 H16 119.9 . .
C16 C17 C18 117.3(5) . .
C16 C17 C19 123.3(5) . .
C18 C17 C19 119.4(5) . .
N2 C18 C17 122.1(5) . .
N2 C18 C22 118.0(4) . .
C17 C18 C22 119.8(4) . .
C20 C19 C17 120.5(5) . .
C20 C19 H19 119.8 . .
C17 C19 H19 119.8 . .
C19 C20 C21 121.8(5) . .
C19 C20 H20 119.1 . .
C21 C20 H20 119.1 . .
C23 C21 C22 117.7(5) . .
C23 C21 C20 123.9(5) . .
C22 C21 C20 118.4(5) . .
N3 C22 C18 118.1(4) . .
N3 C22 C21 122.0(5) . .
C18 C22 C21 119.9(5) . .
C24 C23 C21 119.4(5) . .
C24 C23 H23 120.3 . .
C21 C23 H23 120.3 . .
C23 C24 C25 119.1(5) . .
C23 C24 H24 120.5 . .
C25 C24 H24 120.5 . .
N3 C25 C24 123.5(5) . .
N3 C25 H25 118.2 . .
C24 C25 H25 118.2 . .

loop_
_geom_bond_atom_site_label_1
_geom_bond_atom_site_label_2
_geom_bond_distance
_geom_bond_site_symmetry_2
Co1 O1 2.054(3) .
Co1 O5 2.084(3) .
Co1 O4 2.107(3) 2_655
Co1 N3 2.125(4) .
Co1 N1 2.147(4) .
Co1 N2 2.176(4) .
N1 C2 1.340(6) .
N1 C3 1.342(6) .
N2 C14 1.318(6) .
N2 C18 1.367(6) .
N3 C25 1.327(6) .
N3 C22 1.358(6) .
O1 C1 1.257(6) .
O2 C1 1.245(6) .
O3 C10 1.237(6) .
O4 C10 1.267(6) .
O4 Co1 2.107(3) 2_654
O5 H1W 0.8783 .
O5 H2W 0.8760 .
C1 C2 1.516(6) .
C2 C6 1.378(7) .
C3 C4 1.376(7) .
C3 H3 0.9300 .
C4 C5 1.381(7) .
C4 H4 0.9300 .
C5 C6 1.400(6) .
C5 C7 1.486(6) .
C6 H6 0.9300 .
C7 C13 1.373(7) .
C7 C8 1.394(7) .
C8 C9 1.388(7) .
C8 H8 0.9300 .
C9 C11 1.386(7) .
C9 C10 1.527(7) .
C11 C12 1.360(8) .
C11 H11 0.9300 .
C12 C13 1.388(8) .
C12 H12 0.9300 .
C13 H13 0.9300 .
C14 C15 1.400(7) .
C14 H14 0.9300 .
C15 C16 1.370(8) .
C15 H15 0.9300 .
C16 C17 1.404(8) .
C16 H16 0.9300 .
C17 C18 1.410(7) .
C17 C19 1.440(8) .
C18 C22 1.419(7) .
C19 C20 1.338(8) .
C19 H19 0.9300 .
C20 C21 1.440(7) .
C20 H20 0.9300 .
C21 C23 1.403(8) .
C21 C22 1.421(7) .
C23 C24 1.373(8) .
C23 H23 0.9300 .
C24 C25 1.392(7) .
C24 H24 0.9300 .
C25 H25 0.9300 .

loop_
_geom_hbond_atom_site_label_D
_geom_hbond_atom_site_label_H
_geom_hbond_atom_site_label_A
_geom_hbond_distance_DH
_geom_hbond_distance_HA
_geom_hbond_distance_DA
_geom_hbond_angle_DHA
_geom_hbond_site_symmetry_A
O5 H2W O3 0.88 1.84 2.636(5) 150.4 2_655
O5 H1W O2 0.88 1.85 2.672(5) 156.1 4_656

loop_
_geom_torsion_atom_site_label_1
_geom_torsion_atom_site_label_2
_geom_torsion_atom_site_label_3
_geom_torsion_atom_site_label_4
_geom_torsion
_geom_torsion_site_symmetry_1
Co1 O1 C1 O2 177.4(4) .
Co1 O1 C1 C2 -3.5(5) .
C3 N1 C2 C6 0.8(7) .
Co1 N1 C2 C6 -177.1(4) .
C3 N1 C2 C1 -178.3(4) .
Co1 N1 C2 C1 3.8(5) .
O2 C1 C2 N1 178.8(4) .
O1 C1 C2 N1 -0.4(6) .
O2 C1 C2 C6 -0.3(7) .
O1 C1 C2 C6 -179.5(4) .
C2 N1 C3 C4 0.1(8) .
Co1 N1 C3 C4 177.6(4) .
N1 C3 C4 C5 -1.0(8) .
C3 C4 C5 C6 0.9(7) .
C3 C4 C5 C7 178.3(5) .
N1 C2 C6 C5 -0.9(7) .
C1 C2 C6 C5 178.2(4) .
C4 C5 C6 C2 0.0(7) .
C7 C5 C6 C2 -177.4(4) .
C4 C5 C7 C13 -17.4(8) .
C6 C5 C7 C13 159.9(6) .
C4 C5 C7 C8 163.3(5) .
C6 C5 C7 C8 -19.4(7) .
C13 C7 C8 C9 -2.6(8) .
C5 C7 C8 C9 176.7(4) .
C7 C8 C9 C11 1.8(8) .
C7 C8 C9 C10 178.6(5) .
Co1 O4 C10 O3 -17.4(8) 2_654
Co1 O4 C10 C9 163.1(3) 2_654
C11 C9 C10 O3 171.7(6) .
C8 C9 C10 O3 -5.1(7) .
C11 C9 C10 O4 -8.7(8) .
C8 C9 C10 O4 174.5(5) .
C8 C9 C11 C12 -0.3(10) .
C10 C9 C11 C12 -177.1(7) .
C9 C11 C12 C13 -0.4(13) .
C8 C7 C13 C12 2.0(10) .
C5 C7 C13 C12 -177.3(6) .
C11 C12 C13 C7 -0.5(12) .
C18 N2 C14 C15 0.2(8) .
Co1 N2 C14 C15 -178.8(4) .
N2 C14 C15 C16 1.6(9) .
C14 C15 C16 C17 -1.5(9) .
C15 C16 C17 C18 -0.2(8) .
C15 C16 C17 C19 179.5(5) .
C14 N2 C18 C17 -2.0(7) .
Co1 N2 C18 C17 177.1(4) .
C14 N2 C18 C22 177.8(4) .
Co1 N2 C18 C22 -3.1(5) .
C16 C17 C18 N2 2.0(7) .
C19 C17 C18 N2 -177.7(4) .
C16 C17 C18 C22 -177.7(5) .
C19 C17 C18 C22 2.6(7) .
C16 C17 C19 C20 176.3(5) .
C18 C17 C19 C20 -4.0(8) .
C17 C19 C20 C21 1.0(9) .
C19 C20 C21 C23 -178.1(5) .
C19 C20 C21 C22 3.5(8) .
C25 N3 C22 C18 -177.0(4) .
Co1 N3 C22 C18 4.8(5) .
C25 N3 C22 C21 -0.2(7) .
Co1 N3 C22 C21 -178.5(4) .
N2 C18 C22 N3 -1.0(6) .
C17 C18 C22 N3 178.7(4) .
N2 C18 C22 C21 -177.9(4) .
C17 C18 C22 C21 1.9(7) .
C23 C21 C22 N3 -0.1(7) .
C20 C21 C22 N3 178.4(4) .
C23 C21 C22 C18 176.6(5) .
C20 C21 C22 C18 -4.9(7) .
C22 C21 C23 C24 0.2(8) .
C20 C21 C23 C24 -178.2(5) .
C21 C23 C24 C25 0.0(9) .
C22 N3 C25 C24 0.4(8) .
Co1 N3 C25 C24 178.4(4) .
C23 C24 C25 N3 -0.3(9) .
